data_4316084
loop_
_publ_author_name
'G\'eza Szigethy'
'Kenneth N. Raymond'

_publ_section_title
;
 Influence of Linker Geometry on Uranyl Complexation by Rigidly Linked
 Bis(3-hydroxy-N-methyl-pyridin-2-one)
;
_journal_name_full 'Inorganic Chemistry'
_journal_page_first 6755
_journal_page_last 6765
_journal_paper_doi 10.1021/ic1007878
_journal_volume 49
_journal_year 2010
_chemical_formula_moiety 'C22 H22 N4 O9 U, C2 H6 O S'
_chemical_formula_sum 'C24 H28 N4 O10 S U'
_chemical_formula_weight 802.59
_chemical_melting_point ?
_chemical_name_common uranyl-3-aminomethylaniline(Me-3,2-HOPO)2
_chemical_name_systematic
; 
 ? 
;
_space_group_IT_number 2
_symmetry_cell_setting triclinic
_symmetry_space_group_name_Hall '-P 1'
_symmetry_space_group_name_H-M 'P -1'
_atom_sites_solution_hydrogens geom
_atom_sites_solution_primary direct
_atom_sites_solution_secondary difmap
_audit_creation_method SHELXL-97
_cell_angle_alpha 64.277(3)
_cell_angle_beta 75.544(3)
_cell_angle_gamma 71.472(3)
_cell_formula_units_Z 2
_cell_length_a 8.8897(18)
_cell_length_b 13.317(3)
_cell_length_c 13.577(3)
_cell_measurement_reflns_used 1583
_cell_measurement_temperature 165(2)
_cell_measurement_theta_max 19.546
_cell_measurement_theta_min 2.438
_cell_volume 1361.2(5)
_computing_cell_refinement 'Saint v.7.07'
_computing_data_collection 'Bruker SMART v.6.531'
_computing_data_reduction 'Saint v.7.07'
_computing_molecular_graphics 'ORTEP-3 v.1.08, POV-Ray v3.6.1c.icl8.win32'
_computing_publication_material 'ORTEP-3 v.1.08, POV-Ray v3.6.1c.icl8.win32'
_computing_structure_refinement 'SHELXL-97 (Sheldrick, 1997)'
_computing_structure_solution 'SHELXS-97 (Sheldrick, 1990)'
_diffrn_ambient_temperature 165(2)
_diffrn_detector_area_resol_mean 8.366
_diffrn_measured_fraction_theta_full 0.987
_diffrn_measured_fraction_theta_max 0.987
_diffrn_measurement_device_type 'Bruker APEX-I'
_diffrn_measurement_method \w-scans
_diffrn_radiation_monochromator graphite
_diffrn_radiation_source 'fine-focus sealed tube'
_diffrn_radiation_type MoK\a
_diffrn_radiation_wavelength 0.71073
_diffrn_reflns_av_R_equivalents 0.0334
_diffrn_reflns_av_sigmaI/netI 0.0681
_diffrn_reflns_limit_h_max 10
_diffrn_reflns_limit_h_min -10
_diffrn_reflns_limit_k_max 9
_diffrn_reflns_limit_k_min -15
_diffrn_reflns_limit_l_max 12
_diffrn_reflns_limit_l_min -15
_diffrn_reflns_number 7628
_diffrn_reflns_theta_full 24.44
_diffrn_reflns_theta_max 24.44
_diffrn_reflns_theta_min 1.68
_diffrn_standards_number 0
_exptl_absorpt_coefficient_mu 6.102
_exptl_absorpt_correction_T_max 0.7110
_exptl_absorpt_correction_T_min 0.4613
_exptl_absorpt_correction_type multi-scan
_exptl_absorpt_process_details 'Blessing, 1995'
_exptl_crystal_colour orange
_exptl_crystal_density_diffrn 1.958
_exptl_crystal_density_meas ?
_exptl_crystal_density_method 'not measured'
_exptl_crystal_description wedge
_exptl_crystal_F_000 776
_exptl_crystal_size_max 0.15
_exptl_crystal_size_mid 0.08
_exptl_crystal_size_min 0.06
_refine_diff_density_max 1.376
_refine_diff_density_min -0.652
_refine_diff_density_rms 0.152
_refine_ls_extinction_coef none
_refine_ls_extinction_method none
_refine_ls_goodness_of_fit_ref 1.020
_refine_ls_hydrogen_treatment constr
_refine_ls_matrix_type full
_refine_ls_number_parameters 392
_refine_ls_number_reflns 4443
_refine_ls_number_restraints 25
_refine_ls_restrained_S_all 1.021
_refine_ls_R_factor_all 0.0532
_refine_ls_R_factor_gt 0.0403
_refine_ls_shift/su_max 0.001
_refine_ls_shift/su_mean 0.000
_refine_ls_structure_factor_coef Fsqd
_refine_ls_weighting_details 'calc w=1/[\s^2^(Fo^2^)+(0.0508P)^2^+0.0000P] where P=(Fo^2^+2Fc^2^)/3'
_refine_ls_weighting_scheme calc
_refine_ls_wR_factor_gt 0.0920
_refine_ls_wR_factor_ref 0.0956
_reflns_number_gt 3704
_reflns_number_total 4443
_reflns_threshold_expression >2sigma(I)
_cod_data_source_file ic1007878_si_002_4.cif
_cod_data_source_block mtolhp
_cod_depositor_comments
;
The following automatic conversions were performed:
'_symmetry_cell_setting' value 'Triclinic' changed to 'triclinic'
according to '/home/adriana/struct/CIF-dictionaries/cif_core.dic'
dictionary named 'cif_core.dic' version 2.4.1 from 2010-06-29.

Automatic conversion script
Id: cif_fix_enum 1555 2011-01-17 13:19:09Z saulius 

The following automatic conversions were performed:

'_chemical_melting_point' value 'not measured' was changed to '?' -
the value is undefined or not given.

Automatic conversion script
Id: cif_fix_values 1569 2011-02-09 13:29:24Z adriana 

The following automatic conversions were performed:

'_exptl_crystal_density_meas' value 'not measured' was changed to '?'
- the value is perceived as not measured.

Automatic conversion script
Id: cif_fix_values 3008 2015-01-20 13:52:24Z robertas 
;
_cod_database_code 4316084

loop_
_symmetry_equiv_pos_as_xyz
'x, y, z'
'-x, -y, -z'

loop_
_atom_site_label
_atom_site_type_symbol
_atom_site_fract_x
_atom_site_fract_y
_atom_site_fract_z
_atom_site_U_iso_or_equiv
_atom_site_adp_type
_atom_site_occupancy
_atom_site_symmetry_multiplicity
_atom_site_calc_flag
_atom_site_refinement_flags
_atom_site_disorder_assembly
_atom_site_disorder_group
U1 U 0.72609(3) 0.55956(3) 0.72335(2) 0.02875(12) Uani 1 1 d . . .
O1 O 0.8312(6) 0.6007(4) 0.5874(4) 0.0332(13) Uani 1 1 d . . .
O2 O 0.6241(6) 0.5065(5) 0.8589(4) 0.0372(13) Uani 1 1 d . . .
O4 O 0.5221(6) 0.7249(4) 0.6718(5) 0.0343(13) Uani 1 1 d . . .
O3 O 0.5099(6) 0.5421(4) 0.6529(4) 0.0328(13) Uani 1 1 d . . .
O6 O 0.9829(6) 0.4859(5) 0.7904(4) 0.0373(13) Uani 1 1 d . . .
N1 N 0.2673(7) 0.6295(5) 0.5858(5) 0.0304(15) Uani 1 1 d . . .
O5 O 0.7964(6) 0.6910(5) 0.7643(5) 0.0377(13) Uani 1 1 d . . .
O7 O 0.8165(7) 0.3632(5) 0.7374(5) 0.0424(14) Uani 1 1 d . . .
H7 H 0.7879 0.3080 0.7920 0.064 Uiso 1 1 d R . .
N2 N 1.1546(9) 0.5097(7) 0.8775(6) 0.048(2) Uani 1 1 d . . .
O8 O 0.1479(8) 1.0236(6) 0.5823(6) 0.0618(19) Uani 1 1 d . . .
C2 C 0.1424(9) 0.7245(7) 0.5558(6) 0.0315(18) Uani 1 1 d . . .
H2 H 0.0551 0.7209 0.5299 0.038 Uiso 1 1 calc R . .
C6 C 0.3939(9) 0.6289(7) 0.6252(6) 0.0282(17) Uani 1 1 d . . .
C11 C 0.5474(13) 1.1929(8) 0.6713(8) 0.051(2) Uani 1 1 d . . .
H11 H 0.5780 1.2485 0.6832 0.061 Uiso 1 1 calc R . .
C4 C 0.2703(10) 0.8294(7) 0.6020(6) 0.0317(18) Uani 1 1 d . . .
C5 C 0.3927(9) 0.7336(6) 0.6347(6) 0.0263(17) Uani 1 1 d . . .
C1 C 0.2697(10) 0.5262(7) 0.5712(7) 0.0357(19) Uani 1 1 d . . .
H1A H 0.3287 0.4583 0.6264 0.053 Uiso 1 1 calc R . .
H1B H 0.3222 0.5313 0.4971 0.053 Uiso 1 1 calc R . .
H1C H 0.1597 0.5199 0.5803 0.053 Uiso 1 1 calc R . .
C3 C 0.1414(9) 0.8222(7) 0.5624(6) 0.0337(19) Uani 1 1 d . . .
H3 H 0.0543 0.8872 0.5405 0.040 Uiso 1 1 calc R . .
O9 O 0.7383(11) 0.8569(7) 0.9192(7) 0.086(3) Uani 1 1 d . . .
C7 C 0.2656(11) 0.9446(8) 0.6018(7) 0.043(2) Uani 1 1 d . . .
N3 N 0.4008(9) 0.9486(7) 0.6246(6) 0.050(2) Uani 1 1 d . . .
H3A H 0.4773 0.8853 0.6340 0.060 Uiso 1 1 calc R . .
N4 N 0.8848(11) 0.9322(9) 0.7600(8) 0.072(3) Uani 1 1 d . . .
H4A H 0.9639 0.9207 0.7092 0.086 Uiso 1 1 calc R . .
C12 C 0.6422(13) 1.0814(10) 0.6963(8) 0.054(3) Uani 1 1 d . . .
C17 C 0.9205(10) 0.6609(8) 0.8150(6) 0.037(2) Uani 1 1 d . . .
C16 C 1.0203(9) 0.5483(8) 0.8282(6) 0.038(2) Uani 1 1 d . . .
C21 C 1.2590(12) 0.3985(10) 0.8849(8) 0.065(3) Uani 1 1 d . . .
H21A H 1.2047 0.3574 0.8654 0.097 Uiso 1 1 calc R . .
H21B H 1.2852 0.3538 0.9604 0.097 Uiso 1 1 calc R . .
H21C H 1.3577 0.4093 0.8339 0.097 Uiso 1 1 calc R . .
C14 C 0.7929(14) 1.0538(10) 0.7393(8) 0.064(3) Uani 1 1 d . . .
H14A H 0.7691 1.0662 0.8090 0.077 Uiso 1 1 calc R . .
H14B H 0.8598 1.1065 0.6857 0.077 Uiso 1 1 calc R . .
C13 C 0.5929(11) 1.0040(8) 0.6769(7) 0.044(2) Uani 1 1 d . . .
H13 H 0.6581 0.9285 0.6905 0.053 Uiso 1 1 calc R . .
C8 C 0.4436(11) 1.0375(8) 0.6364(8) 0.049(2) Uani 1 1 d . . .
C19 C 1.0949(13) 0.6810(11) 0.9107(8) 0.060(3) Uani 1 1 d . . .
H19 H 1.1197 0.7237 0.9427 0.072 Uiso 1 1 calc R . .
C15 C 0.8581(13) 0.8427(10) 0.8456(9) 0.061(3) Uani 1 1 d . . .
C20 C 1.1907(12) 0.5776(11) 0.9198(7) 0.056(3) Uani 1 1 d . . .
H20 H 1.2839 0.5499 0.9552 0.067 Uiso 1 1 calc R . .
C9 C 0.3538(13) 1.1413(8) 0.6097(8) 0.058(3) Uani 1 1 d . . .
H9 H 0.2575 1.1635 0.5791 0.069 Uiso 1 1 calc R . .
C10 C 0.4090(14) 1.2196(10) 0.6291(9) 0.066(3) Uani 1 1 d . . .
H10 H 0.3450 1.2959 0.6114 0.079 Uiso 1 1 calc R . .
C18 C 0.9598(12) 0.7282(9) 0.8558(7) 0.048(2) Uani 1 1 d . . .
C24 C 0.9727(11) 0.3121(8) 0.6922(8) 0.053(3) Uani 1 1 d . . .
H24A H 0.9982 0.3630 0.6156 0.079 Uiso 1 1 calc R . .
H24B H 0.9718 0.2377 0.6948 0.079 Uiso 1 1 calc R . .
H24C H 1.0536 0.3013 0.7358 0.079 Uiso 1 1 calc R . .
C22 C 0.5660(12) 0.2280(9) 1.0882(8) 0.059(3) Uani 1 1 d D . .
H22A H 0.5390 0.3121 1.0554 0.089 Uiso 0.780(10) 1 calc PR A 1
H22B H 0.6536 0.2004 1.1324 0.089 Uiso 0.780(10) 1 calc PR A 1
H22C H 0.4720 0.2012 1.1356 0.089 Uiso 0.780(10) 1 calc PR A 1
H22D H 0.5370 0.3121 1.0558 0.089 Uiso 0.220(10) 1 d PR A 2
H22E H 0.6034 0.2015 1.1594 0.089 Uiso 0.220(10) 1 d PR A 2
H22F H 0.4721 0.1991 1.0991 0.089 Uiso 0.220(10) 1 d PR A 2
S1 S 0.6264(6) 0.1741(3) 0.9818(3) 0.0588(14) Uani 0.780(10) 1 d PDU A 1
O10 O 0.7909(11) 0.2008(8) 0.9282(8) 0.064(3) Uani 0.780(10) 1 d PDU A 1
C23 C 0.668(2) 0.0245(8) 1.0658(11) 0.084(6) Uani 0.780(10) 1 d PDU A 1
H23A H 0.7049 -0.0196 1.0187 0.125 Uiso 0.780(10) 1 calc PR A 1
H23B H 0.5703 0.0050 1.1140 0.125 Uiso 0.780(10) 1 calc PR A 1
H23C H 0.7511 0.0058 1.1108 0.125 Uiso 0.780(10) 1 calc PR A 1
O10A O 0.672(4) 0.220(3) 0.8815(16) 0.058(8) Uani 0.220(10) 1 d PDU A 2
S1A S 0.723(2) 0.1762(19) 0.9962(13) 0.099(6) Uani 0.220(10) 1 d PDU A 2
C23A C 0.796(8) 0.024(2) 1.042(5) 0.100(14) Uani 0.220(10) 1 d PDU A 2
H23D H 0.8809 0.0046 0.9872 0.150 Uiso 0.220(10) 1 calc PR A 2
H23E H 0.7079 -0.0111 1.0529 0.150 Uiso 0.220(10) 1 calc PR A 2
H23F H 0.8379 -0.0060 1.1125 0.150 Uiso 0.220(10) 1 calc PR A 2

loop_
_atom_site_aniso_label
_atom_site_aniso_U_11
_atom_site_aniso_U_22
_atom_site_aniso_U_33
_atom_site_aniso_U_23
_atom_site_aniso_U_13
_atom_site_aniso_U_12
U1 0.03036(17) 0.02965(18) 0.02919(19) -0.01265(13) -0.00648(11) -0.00719(12)
O1 0.038(3) 0.034(3) 0.030(3) -0.014(3) -0.005(2) -0.008(3)
O2 0.035(3) 0.045(3) 0.029(3) -0.016(3) -0.003(2) -0.004(3)
O4 0.031(3) 0.029(3) 0.050(4) -0.017(3) -0.016(3) -0.004(2)
O3 0.038(3) 0.028(3) 0.040(3) -0.016(3) -0.010(3) -0.010(3)
O6 0.035(3) 0.037(3) 0.038(3) -0.012(3) -0.013(3) -0.003(3)
N1 0.032(4) 0.031(4) 0.033(4) -0.010(3) -0.005(3) -0.017(3)
O5 0.042(3) 0.037(3) 0.042(3) -0.018(3) -0.017(3) -0.007(3)
O7 0.043(3) 0.039(3) 0.042(4) -0.016(3) -0.001(3) -0.009(3)
N2 0.039(4) 0.064(5) 0.029(4) -0.005(4) -0.003(3) -0.017(4)
O8 0.056(4) 0.042(4) 0.091(6) -0.030(4) -0.025(4) 0.003(3)
C2 0.028(4) 0.045(5) 0.028(4) -0.014(4) -0.008(3) -0.013(4)
C6 0.034(4) 0.033(5) 0.020(4) -0.007(3) -0.002(3) -0.016(4)
C11 0.066(7) 0.037(6) 0.052(6) -0.016(5) 0.005(5) -0.029(5)
C4 0.043(5) 0.027(4) 0.027(4) -0.007(4) -0.006(4) -0.016(4)
C5 0.034(4) 0.030(4) 0.018(4) -0.009(3) -0.006(3) -0.010(3)
C1 0.042(5) 0.039(5) 0.041(5) -0.024(4) -0.007(4) -0.017(4)
C3 0.032(4) 0.037(5) 0.033(5) -0.016(4) -0.003(4) -0.007(4)
O9 0.122(7) 0.062(5) 0.072(6) -0.027(4) -0.003(5) -0.027(5)
C7 0.042(5) 0.052(6) 0.043(5) -0.024(5) -0.015(4) -0.004(5)
N3 0.050(5) 0.050(5) 0.068(6) -0.036(4) -0.004(4) -0.020(4)
N4 0.064(6) 0.077(7) 0.070(7) -0.032(6) 0.000(5) -0.013(5)
C12 0.064(7) 0.070(8) 0.039(6) -0.021(5) 0.007(5) -0.039(6)
C17 0.038(5) 0.048(5) 0.022(4) -0.004(4) -0.002(4) -0.021(4)
C16 0.029(4) 0.050(6) 0.027(5) 0.000(4) -0.008(4) -0.018(4)
C21 0.041(6) 0.085(8) 0.043(6) -0.003(6) -0.013(5) -0.007(6)
C14 0.085(8) 0.074(8) 0.046(6) -0.011(6) -0.006(5) -0.055(7)
C13 0.049(6) 0.043(5) 0.042(5) -0.020(4) 0.007(4) -0.018(4)
C8 0.053(6) 0.050(6) 0.044(6) -0.023(5) 0.013(5) -0.021(5)
C19 0.066(7) 0.091(9) 0.043(6) -0.029(6) -0.002(5) -0.042(7)
C15 0.072(7) 0.067(8) 0.056(7) -0.031(6) 0.023(6) -0.045(6)
C20 0.046(6) 0.105(9) 0.038(6) -0.025(6) -0.008(4) -0.046(6)
C9 0.065(7) 0.046(6) 0.051(6) -0.013(5) 0.003(5) -0.014(5)
C10 0.080(8) 0.061(7) 0.074(8) -0.044(6) 0.024(6) -0.039(6)
C18 0.058(6) 0.064(7) 0.029(5) -0.010(5) -0.008(4) -0.035(5)
C24 0.051(6) 0.047(6) 0.059(6) -0.024(5) 0.005(5) -0.013(5)
C22 0.056(6) 0.064(7) 0.062(7) -0.030(6) 0.004(5) -0.021(5)
S1 0.071(3) 0.066(2) 0.048(2) -0.0283(19) 0.0048(19) -0.028(2)
O10 0.078(7) 0.061(6) 0.039(6) -0.010(5) 0.017(5) -0.031(5)
C23 0.141(17) 0.045(8) 0.052(9) -0.025(7) 0.038(10) -0.035(10)
O10A 0.091(17) 0.064(14) 0.019(13) -0.009(11) 0.017(12) -0.048(13)
S1A 0.110(14) 0.116(12) 0.079(11) -0.042(10) -0.034(10) -0.014(12)
C23A 0.16(3) 0.056(18) 0.07(2) -0.017(17) 0.02(2) -0.05(2)

loop_
_atom_type_symbol
_atom_type_description
_atom_type_scat_dispersion_real
_atom_type_scat_dispersion_imag
_atom_type_scat_source
C C 0.0033 0.0016 'International Tables Vol C Tables 4.2.6.8 and 6.1.1.4'
H H 0.0000 0.0000 'International Tables Vol C Tables 4.2.6.8 and 6.1.1.4'
N N 0.0061 0.0033 'International Tables Vol C Tables 4.2.6.8 and 6.1.1.4'
O O 0.0106 0.0060 'International Tables Vol C Tables 4.2.6.8 and 6.1.1.4'
S S 0.1246 0.1234 'International Tables Vol C Tables 4.2.6.8 and 6.1.1.4'
U U -9.6767 9.6646 'International Tables Vol C Tables 4.2.6.8 and 6.1.1.4'

loop_
_geom_angle_atom_site_label_1
_geom_angle_atom_site_label_2
_geom_angle_atom_site_label_3
_geom_angle
_geom_angle_site_symmetry_1
_geom_angle_site_symmetry_3
_geom_angle_publ_flag
O2 U1 O1 175.0(2) . . ?
O2 U1 O4 91.8(2) . . ?
O1 U1 O4 91.6(2) . . ?
O2 U1 O5 90.5(2) . . ?
O1 U1 O5 93.9(2) . . ?
O4 U1 O5 75.08(18) . . ?
O2 U1 O7 87.0(2) . . ?
O1 U1 O7 88.1(2) . . ?
O4 U1 O7 143.96(19) . . ?
O5 U1 O7 140.91(19) . . ?
O2 U1 O6 92.0(2) . . ?
O1 U1 O6 87.5(2) . . ?
O4 U1 O6 141.96(18) . . ?
O5 U1 O6 67.05(19) . . ?
O7 U1 O6 74.06(19) . . ?
O2 U1 O3 88.8(2) . . ?
O1 U1 O3 89.2(2) . . ?
O4 U1 O3 65.62(17) . . ?
O5 U1 O3 140.65(18) . . ?
O7 U1 O3 78.34(18) . . ?
O6 U1 O3 152.29(19) . . ?
C5 O4 U1 124.5(5) . . ?
C6 O3 U1 117.3(4) . . ?
C16 O6 U1 116.2(5) . . ?
C6 N1 C2 122.1(7) . . ?
C6 N1 C1 118.0(7) . . ?
C2 N1 C1 119.8(6) . . ?
C17 O5 U1 121.3(5) . . ?
C24 O7 U1 125.5(5) . . ?
C24 O7 H7 104.4 . . ?
U1 O7 H7 123.5 . . ?
C16 N2 C20 119.9(9) . . ?
C16 N2 C21 119.0(8) . . ?
C20 N2 C21 121.1(8) . . ?
C3 C2 N1 121.1(7) . . ?
C3 C2 H2 119.4 . . ?
N1 C2 H2 119.4 . . ?
O3 C6 N1 122.8(7) . . ?
O3 C6 C5 120.0(6) . . ?
N1 C6 C5 117.2(7) . . ?
C10 C11 C12 117.7(9) . . ?
C10 C11 H11 121.1 . . ?
C12 C11 H11 121.1 . . ?
C5 C4 C3 118.3(7) . . ?
C5 C4 C7 124.0(7) . . ?
C3 C4 C7 117.6(7) . . ?
O4 C5 C4 126.7(7) . . ?
O4 C5 C6 112.5(7) . . ?
C4 C5 C6 120.7(7) . . ?
N1 C1 H1A 109.5 . . ?
N1 C1 H1B 109.5 . . ?
H1A C1 H1B 109.5 . . ?
N1 C1 H1C 109.5 . . ?
H1A C1 H1C 109.5 . . ?
H1B C1 H1C 109.5 . . ?
C2 C3 C4 120.4(8) . . ?
C2 C3 H3 119.8 . . ?
C4 C3 H3 119.8 . . ?
O8 C7 N3 124.9(9) . . ?
O8 C7 C4 121.4(8) . . ?
N3 C7 C4 113.7(8) . . ?
C7 N3 C8 131.5(8) . . ?
C7 N3 H3A 114.3 . . ?
C8 N3 H3A 114.3 . . ?
C15 N4 C14 125.8(10) . . ?
C15 N4 H4A 117.1 . . ?
C14 N4 H4A 117.1 . . ?
C13 C12 C11 118.9(10) . . ?
C13 C12 C14 123.6(10) . . ?
C11 C12 C14 117.5(9) . . ?
O5 C17 C18 125.4(8) . . ?
O5 C17 C16 114.7(7) . . ?
C18 C17 C16 119.8(8) . . ?
O6 C16 N2 120.9(8) . . ?
O6 C16 C17 119.6(7) . . ?
N2 C16 C17 119.5(8) . . ?
N2 C21 H21A 109.5 . . ?
N2 C21 H21B 109.5 . . ?
H21A C21 H21B 109.5 . . ?
N2 C21 H21C 109.5 . . ?
H21A C21 H21C 109.5 . . ?
H21B C21 H21C 109.5 . . ?
C12 C14 N4 111.9(9) . . ?
C12 C14 H14A 109.2 . . ?
N4 C14 H14A 109.2 . . ?
C12 C14 H14B 109.2 . . ?
N4 C14 H14B 109.2 . . ?
H14A C14 H14B 107.9 . . ?
C12 C13 C8 119.9(9) . . ?
C12 C13 H13 120.1 . . ?
C8 C13 H13 120.1 . . ?
C9 C8 C13 123.0(10) . . ?
C9 C8 N3 122.0(10) . . ?
C13 C8 N3 115.0(8) . . ?
C20 C19 C18 122.3(10) . . ?
C20 C19 H19 118.8 . . ?
C18 C19 H19 118.8 . . ?
N4 C15 O9 118.2(11) . . ?
N4 C15 C18 120.0(9) . . ?
O9 C15 C18 121.8(9) . . ?
C19 C20 N2 120.6(9) . . ?
C19 C20 H20 119.7 . . ?
N2 C20 H20 119.7 . . ?
C8 C9 C10 115.7(11) . . ?
C8 C9 H9 122.1 . . ?
C10 C9 H9 122.1 . . ?
C11 C10 C9 124.7(11) . . ?
C11 C10 H10 117.7 . . ?
C9 C10 H10 117.7 . . ?
C19 C18 C17 117.8(10) . . ?
C19 C18 C15 121.1(9) . . ?
C17 C18 C15 121.0(9) . . ?
O7 C24 H24A 109.5 . . ?
O7 C24 H24B 109.5 . . ?
H24A C24 H24B 109.5 . . ?
O7 C24 H24C 109.5 . . ?
H24A C24 H24C 109.5 . . ?
H24B C24 H24C 109.5 . . ?
S1 C22 S1A 30.4(7) . . ?
S1 C22 H22A 109.5 . . ?
S1A C22 H22A 108.3 . . ?
S1 C22 H22B 109.5 . . ?
S1A C22 H22B 82.1 . . ?
H22A C22 H22B 109.5 . . ?
S1 C22 H22C 109.5 . . ?
S1A C22 H22C 133.3 . . ?
H22A C22 H22C 109.5 . . ?
H22B C22 H22C 109.5 . . ?
S1 C22 H22D 109.7 . . ?
S1A C22 H22D 109.1 . . ?
H22A C22 H22D 1.0 . . ?
H22B C22 H22D 110.2 . . ?
H22C C22 H22D 108.5 . . ?
S1 C22 H22E 132.3 . . ?
S1A C22 H22E 109.7 . . ?
H22A C22 H22E 109.3 . . ?
H22B C22 H22E 29.8 . . ?
H22C C22 H22E 82.3 . . ?
H22D C22 H22E 109.5 . . ?
S1 C22 H22F 81.5 . . ?
S1A C22 H22F 109.7 . . ?
H22A C22 H22F 110.4 . . ?
H22B C22 H22F 131.6 . . ?
H22C C22 H22F 30.1 . . ?
H22D C22 H22F 109.5 . . ?
H22E C22 H22F 109.5 . . ?
O10 S1 C22 104.5(5) . . ?
O10 S1 C23 105.5(7) . . ?
C22 S1 C23 98.6(6) . . ?
S1 C23 H23A 109.5 . . ?
S1 C23 H23B 109.5 . . ?
H23A C23 H23B 109.5 . . ?
S1 C23 H23C 109.5 . . ?
H23A C23 H23C 109.5 . . ?
H23B C23 H23C 109.5 . . ?
O10A S1A C23A 107(3) . . ?
O10A S1A C22 111.7(15) . . ?
C23A S1A C22 116(2) . . ?
S1A C23A H23D 109.5 . . ?
S1A C23A H23E 109.5 . . ?
H23D C23A H23E 109.5 . . ?
S1A C23A H23F 109.5 . . ?
H23D C23A H23F 109.5 . . ?
H23E C23A H23F 109.5 . . ?

loop_
_geom_bond_atom_site_label_1
_geom_bond_atom_site_label_2
_geom_bond_distance
_geom_bond_site_symmetry_2
_geom_bond_publ_flag
U1 O2 1.775(5) . ?
U1 O1 1.779(5) . ?
U1 O4 2.320(5) . ?
U1 O5 2.341(5) . ?
U1 O7 2.414(6) . ?
U1 O6 2.417(5) . ?
U1 O3 2.461(5) . ?
O4 C5 1.321(9) . ?
O3 C6 1.266(9) . ?
O6 C16 1.302(10) . ?
N1 C6 1.357(9) . ?
N1 C2 1.373(10) . ?
N1 C1 1.466(9) . ?
O5 C17 1.308(10) . ?
O7 C24 1.450(10) . ?
O7 H7 0.8404 . ?
N2 C16 1.359(11) . ?
N2 C20 1.406(12) . ?
N2 C21 1.452(13) . ?
O8 C7 1.212(10) . ?
C2 C3 1.340(11) . ?
C2 H2 0.9500 . ?
C6 C5 1.452(10) . ?
C11 C10 1.366(15) . ?
C11 C12 1.393(14) . ?
C11 H11 0.9500 . ?
C4 C5 1.369(11) . ?
C4 C3 1.426(11) . ?
C4 C7 1.521(12) . ?
C1 H1A 0.9800 . ?
C1 H1B 0.9800 . ?
C1 H1C 0.9800 . ?
C3 H3 0.9500 . ?
O9 C15 1.293(12) . ?
C7 N3 1.335(11) . ?
N3 C8 1.434(11) . ?
N3 H3A 0.8800 . ?
N4 C15 1.291(13) . ?
N4 C14 1.500(14) . ?
N4 H4A 0.8800 . ?
C12 C13 1.379(13) . ?
C12 C14 1.471(15) . ?
C17 C18 1.399(12) . ?
C17 C16 1.438(12) . ?
C21 H21A 0.9800 . ?
C21 H21B 0.9800 . ?
C21 H21C 0.9800 . ?
C14 H14A 0.9900 . ?
C14 H14B 0.9900 . ?
C13 C8 1.428(13) . ?
C13 H13 0.9500 . ?
C8 C9 1.299(13) . ?
C19 C20 1.340(15) . ?
C19 C18 1.397(14) . ?
C19 H19 0.9500 . ?
C15 C18 1.472(15) . ?
C20 H20 0.9500 . ?
C9 C10 1.424(14) . ?
C9 H9 0.9500 . ?
C10 H10 0.9500 . ?
C24 H24A 0.9800 . ?
C24 H24B 0.9800 . ?
C24 H24C 0.9800 . ?
C22 S1 1.777(8) . ?
C22 S1A 1.802(11) . ?
C22 H22A 0.9800 . ?
C22 H22B 0.9800 . ?
C22 H22C 0.9800 . ?
C22 H22D 0.9800 . ?
C22 H22E 0.9799 . ?
C22 H22F 0.9800 . ?
S1 O10 1.539(9) . ?
S1 C23 1.782(9) . ?
C23 H23A 0.9800 . ?
C23 H23B 0.9800 . ?
C23 H23C 0.9800 . ?
O10A S1A 1.537(12) . ?
S1A C23A 1.788(11) . ?
C23A H23D 0.9800 . ?
C23A H23E 0.9800 . ?
C23A H23F 0.9800 . ?

loop_
_geom_torsion_atom_site_label_1
_geom_torsion_atom_site_label_2
_geom_torsion_atom_site_label_3
_geom_torsion_atom_site_label_4
_geom_torsion
_geom_torsion_site_symmetry_1
_geom_torsion_site_symmetry_2
_geom_torsion_site_symmetry_3
_geom_torsion_site_symmetry_4
_geom_torsion_publ_flag
O2 U1 O4 C5 -86.0(6) . . . . ?
O1 U1 O4 C5 90.4(6) . . . . ?
O5 U1 O4 C5 -176.1(6) . . . . ?
O7 U1 O4 C5 1.4(7) . . . . ?
O6 U1 O4 C5 178.4(5) . . . . ?
O3 U1 O4 C5 1.9(5) . . . . ?
O2 U1 O3 C6 91.4(5) . . . . ?
O1 U1 O3 C6 -93.2(5) . . . . ?
O4 U1 O3 C6 -1.1(5) . . . . ?
O5 U1 O3 C6 2.0(6) . . . . ?
O7 U1 O3 C6 178.6(5) . . . . ?
O6 U1 O3 C6 -176.5(5) . . . . ?
O2 U1 O6 C16 -81.1(5) . . . . ?
O1 U1 O6 C16 103.9(5) . . . . ?
O4 U1 O6 C16 14.4(7) . . . . ?
O5 U1 O6 C16 8.6(5) . . . . ?
O7 U1 O6 C16 -167.4(5) . . . . ?
O3 U1 O6 C16 -172.5(5) . . . . ?
O2 U1 O5 C17 82.8(6) . . . . ?
O1 U1 O5 C17 -94.8(6) . . . . ?
O4 U1 O5 C17 174.6(6) . . . . ?
O7 U1 O5 C17 -3.1(7) . . . . ?
O6 U1 O5 C17 -9.2(5) . . . . ?
O3 U1 O5 C17 171.6(5) . . . . ?
O2 U1 O7 C24 -143.3(7) . . . . ?
O1 U1 O7 C24 37.6(7) . . . . ?
O4 U1 O7 C24 127.7(6) . . . . ?
O5 U1 O7 C24 -56.2(8) . . . . ?
O6 U1 O7 C24 -50.3(6) . . . . ?
O3 U1 O7 C24 127.2(7) . . . . ?
C6 N1 C2 C3 1.2(11) . . . . ?
C1 N1 C2 C3 -176.2(7) . . . . ?
U1 O3 C6 N1 -179.6(5) . . . . ?
U1 O3 C6 C5 0.5(8) . . . . ?
C2 N1 C6 O3 -179.9(7) . . . . ?
C1 N1 C6 O3 -2.5(11) . . . . ?
C2 N1 C6 C5 0.1(10) . . . . ?
C1 N1 C6 C5 177.5(6) . . . . ?
U1 O4 C5 C4 -179.1(6) . . . . ?
U1 O4 C5 C6 -2.3(8) . . . . ?
C3 C4 C5 O4 178.9(7) . . . . ?
C7 C4 C5 O4 0.9(12) . . . . ?
C3 C4 C5 C6 2.4(11) . . . . ?
C7 C4 C5 C6 -175.6(7) . . . . ?
O3 C6 C5 O4 1.1(10) . . . . ?
N1 C6 C5 O4 -178.8(6) . . . . ?
O3 C6 C5 C4 178.1(7) . . . . ?
N1 C6 C5 C4 -1.8(10) . . . . ?
N1 C2 C3 C4 -0.6(11) . . . . ?
C5 C4 C3 C2 -1.1(11) . . . . ?
C7 C4 C3 C2 177.0(7) . . . . ?
C5 C4 C7 O8 -172.8(9) . . . . ?
C3 C4 C7 O8 9.2(12) . . . . ?
C5 C4 C7 N3 7.3(12) . . . . ?
C3 C4 C7 N3 -170.7(8) . . . . ?
O8 C7 N3 C8 2.6(16) . . . . ?
C4 C7 N3 C8 -177.5(8) . . . . ?
C10 C11 C12 C13 0.3(14) . . . . ?
C10 C11 C12 C14 178.6(9) . . . . ?
U1 O5 C17 C18 -171.1(6) . . . . ?
U1 O5 C17 C16 8.6(9) . . . . ?
U1 O6 C16 N2 173.7(5) . . . . ?
U1 O6 C16 C17 -8.1(9) . . . . ?
C20 N2 C16 O6 -178.7(7) . . . . ?
C21 N2 C16 O6 1.6(12) . . . . ?
C20 N2 C16 C17 3.1(11) . . . . ?
C21 N2 C16 C17 -176.6(7) . . . . ?
O5 C17 C16 O6 0.1(11) . . . . ?
C18 C17 C16 O6 179.8(7) . . . . ?
O5 C17 C16 N2 178.4(7) . . . . ?
C18 C17 C16 N2 -1.9(12) . . . . ?
C13 C12 C14 N4 -0.4(13) . . . . ?
C11 C12 C14 N4 -178.6(8) . . . . ?
C15 N4 C14 C12 -80.8(13) . . . . ?
C11 C12 C13 C8 -2.6(13) . . . . ?
C14 C12 C13 C8 179.2(9) . . . . ?
C12 C13 C8 C9 4.4(14) . . . . ?
C12 C13 C8 N3 -177.0(8) . . . . ?
C7 N3 C8 C9 -10.1(15) . . . . ?
C7 N3 C8 C13 171.3(9) . . . . ?
C14 N4 C15 O9 2.8(18) . . . . ?
C14 N4 C15 C18 -179.0(9) . . . . ?
C18 C19 C20 N2 -2.6(15) . . . . ?
C16 N2 C20 C19 -0.9(13) . . . . ?
C21 N2 C20 C19 178.8(9) . . . . ?
C13 C8 C9 C10 -3.4(14) . . . . ?
N3 C8 C9 C10 178.1(8) . . . . ?
C12 C11 C10 C9 0.6(15) . . . . ?
C8 C9 C10 C11 1.0(15) . . . . ?
C20 C19 C18 C17 3.6(14) . . . . ?
C20 C19 C18 C15 -179.0(9) . . . . ?
O5 C17 C18 C19 178.3(8) . . . . ?
C16 C17 C18 C19 -1.4(12) . . . . ?
O5 C17 C18 C15 0.9(13) . . . . ?
C16 C17 C18 C15 -178.7(8) . . . . ?
N4 C15 C18 C19 92.5(13) . . . . ?
O9 C15 C18 C19 -89.4(13) . . . . ?
N4 C15 C18 C17 -90.2(12) . . . . ?
O9 C15 C18 C17 87.9(13) . . . . ?
S1A C22 S1 O10 -22.4(14) . . . . ?
S1A C22 S1 C23 86.1(16) . . . . ?
S1 C22 S1A O10A 39.0(13) . . . . ?
S1 C22 S1A C23A -85(4) . . . . ?
